data_2016071
loop_
_publ_author_name
'Nobuo Ishizawa'
'Tsuyoshi Suwa'
'Kenji Tateishi'
'James R. Hester'

_publ_section_title
;
 Synchrotron X-ray study of noncentrosymmetric Tb~3~RuO~7~ with partial
 structural disorder
;
_journal_coeditor_code SQ3070
_journal_issue 7
_journal_name_full 'Acta Crystallographica Section C'
_journal_page_first i43
_journal_page_last i46
_journal_paper_doi 10.1107/S0108270107021993
_journal_volume 63
_journal_year 2007
_chemical_formula_iupac 'Tb3 Ru1 O7'
_chemical_formula_moiety 'O7 Ru1 Tb3'
_chemical_formula_sum 'O7 Ru Tb3'
_chemical_formula_weight 689.86
_chemical_name_systematic
;
triterbium rubidium heptaoxide
;
_space_group_IT_number 33
_symmetry_cell_setting orthorhombic
_symmetry_space_group_name_Hall 'P -2bc 2a'
_symmetry_space_group_name_H-M 'P 21 n b'
_cell_angle_alpha 90.00000
_cell_angle_beta 90.00000
_cell_angle_gamma 90.00000
_cell_formula_units_Z 8
_cell_length_a 10.5672(3)
_cell_length_b 14.5838(3)
_cell_length_c 7.3453(3)
_cell_measurement_reflns_used 12
_cell_measurement_temperature 293
_cell_measurement_theta_max 29
_cell_measurement_theta_min 23
_cell_volume 1131.98(6)
_computing_cell_refinement 'LATCON in Xtal3.7 (Hall <i>et al.</i>,  2003)'
_computing_data_collection 'BL14A diffractometer control software (Satow <i>et al.</i>, 2005)'
_computing_data_reduction 'DIFDAT, ABSORB, SORTRF and ADDREF, all in Xtal3.7'
_computing_molecular_graphics 'ATOMS (Dowty, 2005)'
_computing_publication_material 'BONDLA and CIFIO, both in Xtal3.7'
_computing_structure_refinement 'CRYLSQ in Xtal3.7'
_computing_structure_solution Xtal3.7
_diffrn_ambient_temperature 293
_diffrn_measured_fraction_theta_full 0.95
_diffrn_measurement_device_type Tsukuba
_diffrn_measurement_method 'BL14A four-circle diffractometer'
_diffrn_radiation_type synchrotron
_diffrn_radiation_wavelength 0.6886
_diffrn_reflns_av_R_equivalents 0.017
_diffrn_reflns_av_sigmaI/netI 0.02
_diffrn_reflns_limit_h_max 25
_diffrn_reflns_limit_h_min -25
_diffrn_reflns_limit_k_max 34
_diffrn_reflns_limit_k_min -34
_diffrn_reflns_limit_l_max 17
_diffrn_reflns_limit_l_min -7
_diffrn_reflns_number 35935
_diffrn_reflns_reduction_process 'equatorial monochr Lp'
_diffrn_reflns_theta_full 54.99
_diffrn_reflns_theta_max 54.99
_diffrn_reflns_theta_min 2.71
_diffrn_standards_decay_%
;
corrected by Xtal3.7 (Hall <i>et al.</i>,  2003)
;
_diffrn_standards_interval_count '200 reflections'
_diffrn_standards_number 6
_exptl_absorpt_coefficient_mu 34.937
_exptl_absorpt_correction_T_max 0.5455
_exptl_absorpt_correction_T_min 0.3198
_exptl_absorpt_correction_type numerical
_exptl_absorpt_process_details '(ABSORB in Xtal3.7; Hall <i>et al.</i>,  2003)'
_exptl_crystal_colour black
_exptl_crystal_density_diffrn 8.096
_exptl_crystal_F_000 2360
_exptl_crystal_size_max 0.050
_exptl_crystal_size_mid 0.018
_exptl_crystal_size_min 0.016
_refine_diff_density_max 3.388
_refine_diff_density_min -2.681
_refine_ls_abs_structure_details 'Flack (1983), with how many Friedel pairs?'
_refine_ls_abs_structure_Flack 0.486(11)
_refine_ls_extinction_coef 232E1(5)
_refine_ls_extinction_method Becker-Coppens
_refine_ls_goodness_of_fit_all 1.166
_refine_ls_goodness_of_fit_ref 0.975
_refine_ls_matrix_type full
_refine_ls_number_constraints 0
_refine_ls_number_parameters 208
_refine_ls_number_reflns 7216
_refine_ls_number_restraints 0
_refine_ls_R_factor_all 0.022
_refine_ls_R_factor_gt 0.018
_refine_ls_shift/su_max 0.037
_refine_ls_shift/su_mean 0.005
_refine_ls_structure_factor_coef F
_refine_ls_weighting_details 'calc w = 1/[\s^2^(Fo)+0.1(Fo)]'
_refine_ls_weighting_scheme calc
_refine_ls_wR_factor_all 0.035
_refine_ls_wR_factor_ref 0.027
_reflns_number_gt 14382
_reflns_number_total 17021
_reflns_threshold_expression F^2^>3\s(F^2^)
_cod_data_source_file sq3070.cif
_cod_data_source_block I
_cod_original_sg_symbol_Hall p_-2bc_21
_cod_original_formula_sum 'O7 Ru1 Tb3'
_cod_database_code 2016071
_cod_database_fobs_code 2016071

loop_
_symmetry_equiv_pos_as_xyz
+x,+y,+z
+x,1/2+y,1/2-z
1/2+x,-y,-z
1/2+x,1/2-y,1/2+z

loop_
_atom_site_label
_atom_site_fract_x
_atom_site_fract_y
_atom_site_fract_z
_atom_site_U_iso_or_equiv
_atom_site_adp_type
_atom_site_occupancy
Tb1 -0.22146(5) 0.022930(15) -0.23706(2) 0.00512(5) Uani 1.00000
Tb2 -0.23186(5) 0.222404(15) 0.246157(17) 0.00498(6) Uani 1.00000
Tb3 -0.28227(5) 0.273682(15) -0.256482(18) 0.00492(5) Uani 1.00000
Tb4 -0.27125(5) -0.028037(15) 0.251001(18) 0.00456(6) Uani 1.00000
Tb5a 0.00535(6) 0.38745(3) 0.00259(3) 0.00551(6) Uani 0.915(3)
Tb5b 0.0028(3) 0.3657(3) -0.0016(3) 0.00551(6) Uani 0.085(3)
Tb6a -0.00938(6) 0.36298(2) -0.49776(2) 0.00561(5) Uani 0.9441(15)
Tb6b 0.0065(4) 0.3868(4) -0.5030(4) 0.00561(5) Uani 0.0559(15)
Ru1 0.00000 0.12616(3) -0.00175(5) 0.00322(5) Uani 1.00000
Ru2 -0.00160(3) 0.12495(3) -0.50147(5) 0.00323(5) Uani 1.00000
O1 0.0066(4) 0.0811(2) -0.2511(2) 0.0054(9) Uani 1.00000
O2 -0.0094(6) 0.1681(3) 0.2485(3) 0.0091(12) Uani 1.00000
O3 0.1223(3) 0.2201(2) -0.4652(4) 0.0077(8) Uani 1.00000
O4 -0.3669(4) 0.1066(3) 0.2357(4) 0.0075(8) Uani 1.00000
O5 0.1257(3) 0.0323(2) -0.5423(3) 0.0082(8) Uani 1.00000
O6 -0.1303(4) 0.3825(3) -0.2365(4) 0.0078(9) Uani 1.00000
O7 -0.1328(3) 0.2189(2) -0.4627(3) 0.0071(7) Uani 1.00000
O8 -0.1346(4) -0.1442(2) 0.2621(4) 0.0064(8) Uani 1.00000
O9 -0.1305(3) 0.0316(2) -0.5345(4) 0.0081(8) Uani 1.00000
O10 -0.3693(4) 0.1309(2) -0.2432(3) 0.0057(8) Uani 1.00000
O11 -0.1053(3) 0.0155(2) 0.0412(4) 0.0091(9) Uani 1.00000
O12 0.1043(3) 0.2357(2) -0.0408(4) 0.0101(9) Uani 1.00000
O13 0.1549(3) 0.0605(3) 0.0423(4) 0.0129(10) Uani 1.00000
O14 -0.1516(4) 0.1931(3) -0.0483(4) 0.0176(13) Uani 1.00000

loop_
_atom_site_aniso_label
_atom_site_aniso_U_11
_atom_site_aniso_U_22
_atom_site_aniso_U_33
_atom_site_aniso_U_12
_atom_site_aniso_U_13
_atom_site_aniso_U_23
Tb1 0.00448(6) 0.00553(5) 0.00536(3) 0.00070(5) 0.00033(5) 0.00092(3)
Tb2 0.00523(9) 0.00496(6) 0.00476(4) -0.00127(6) -0.00004(3) 0.00008(3)
Tb3 0.00460(7) 0.00511(5) 0.00504(4) -0.00034(4) 0.00087(4) -0.00032(3)
Tb4 0.00436(8) 0.00439(6) 0.00492(4) -0.00006(6) -0.00055(3) -0.00026(3)
Tb5a 0.00439(5) 0.00847(9) 0.00368(4) 0.00048(5) -0.00016(3) 0.00048(5)
Tb5b 0.00439(5) 0.00847(9) 0.00368(4) 0.00048(5) -0.00016(3) 0.00048(5)
Tb6a 0.00499(5) 0.00805(6) 0.00379(4) 0.00041(4) -0.00011(3) -0.00056(4)
Tb6b 0.00499(5) 0.00805(6) 0.00379(4) 0.00041(4) -0.00011(3) -0.00056(4)
Ru1 0.00288(6) 0.00408(5) 0.00270(5) -0.00023(6) 0.00009(3) -0.00005(4)
Ru2 0.00330(6) 0.00369(5) 0.00270(5) 0.00011(6) 0.00017(3) 0.00023(4)
O1 0.0049(9) 0.0096(12) 0.0016(6) 0.0004(8) 0.0006(4) 0.0001(4)
O2 0.0156(16) 0.0074(12) 0.0042(7) 0.0013(11) 0.0007(6) 0.0001(4)
O3 0.0087(8) 0.0084(8) 0.0059(6) -0.0031(6) 0.0003(6) -0.0010(6)
O4 0.0056(9) 0.0080(9) 0.0088(7) -0.0025(7) 0.0016(6) 0.0023(6)
O5 0.0085(8) 0.0096(8) 0.0065(7) 0.0036(7) -0.0001(6) -0.0011(6)
O6 0.0074(10) 0.0083(10) 0.0078(7) 0.0004(8) -0.0036(6) -0.0019(6)
O7 0.0052(7) 0.0097(8) 0.0064(7) 0.0029(6) 0.0017(5) -0.0008(6)
O8 0.0070(9) 0.0040(8) 0.0082(7) -0.0023(6) -0.0021(6) 0.0011(5)
O9 0.0069(8) 0.0107(9) 0.0067(7) -0.0047(7) -0.0010(6) 0.0000(6)
O10 0.0039(8) 0.0049(8) 0.0082(7) 0.0008(6) -0.0014(5) 0.0001(5)
O11 0.0126(11) 0.0084(8) 0.0063(7) -0.0051(7) 0.0005(7) 0.0011(6)
O12 0.0116(10) 0.0113(9) 0.0073(7) -0.0049(8) 0.0009(7) -0.0001(7)
O13 0.0090(9) 0.0221(14) 0.0077(8) 0.0077(9) -0.0007(6) 0.0029(8)
O14 0.0148(11) 0.0317(19) 0.0063(8) 0.0179(13) 0.0017(7) 0.0042(10)

loop_
_atom_type_symbol
_atom_type_scat_dispersion_real
_atom_type_scat_dispersion_imag
_atom_type_scat_source
Tb -0.594286 3.9459 'IT Vol C. Table 6.1.1.4  Table 6.1.1.5'
Ru -1.5191 0.790486 'IT Vol C. Table 6.1.1.4  Table 6.1.1.5'
O 0.007057 0.005672 'IT Vol C. Table 6.1.1.4  Table 6.1.1.5'

loop_
_geom_angle_atom_site_label_1
_geom_angle_atom_site_label_2
_geom_angle_atom_site_label_3
_geom_angle_site_symmetry_1
_geom_angle_site_symmetry_3
_geom_angle
_geom_angle_publ_flag
O14 Ru1 O13 . . 178.79(16) ?
O14 Ru1 O2 . . 88.0(2) ?
O14 Ru1 O1 . . 91.98(16) ?
O14 Ru1 O12 . . 91.64(17) ?
O14 Ru1 O11 . . 88.52(17) ?
O13 Ru1 O2 . . 92.4(2) ?
O13 Ru1 O1 . . 87.68(16) ?
O13 Ru1 O12 . . 87.25(15) ?
O13 Ru1 O11 . . 92.59(15) ?
O2 Ru1 O1 . . 178.38(18) ?
O2 Ru1 O12 . . 84.87(17) ?
O2 Ru1 O11 . . 94.41(17) ?
O1 Ru1 O12 . . 96.75(14) ?
O1 Ru1 O11 . . 83.97(14) ?
O12 Ru1 O11 . . 179.25(12) ?
O3 Ru2 O5 . . 92.98(13) ?
O3 Ru2 O9 . . 178.18(13) ?
O3 Ru2 O2 . 1_554 85.79(18) ?
O3 Ru2 O1 . . 94.35(14) ?
O3 Ru2 O7 . . 87.57(13) ?
O5 Ru2 O9 . . 88.77(13) ?
O5 Ru2 O2 . 1_554 96.29(18) ?
O5 Ru2 O1 . . 83.43(14) ?
O5 Ru2 O7 . . 179.22(11) ?
O9 Ru2 O2 . 1_554 94.54(18) ?
O9 Ru2 O1 . . 85.33(15) ?
O9 Ru2 O7 . . 90.69(13) ?
O2 Ru2 O1 1_554 . 179.69(14) ?
O2 Ru2 O7 1_554 . 83.19(18) ?
O1 Ru2 O7 . . 97.09(14) ?
Ru1 O1 Ru2 . . 140.8(2) y
Ru1 O2 Ru2 . 1_556 142.3(2) y

loop_
_geom_bond_atom_site_label_1
_geom_bond_atom_site_label_2
_geom_bond_site_symmetry_2
_geom_bond_distance
_geom_bond_publ_flag
Tb1 O10 . 2.219(4) n
Tb1 O6 2_544 2.271(4) n
Tb1 O13 3_455 2.288(3) n
Tb1 O11 . 2.387(3) n
Tb1 O9 . 2.390(3) n
Tb1 O5 3_454 2.426(3) n
Tb1 O1 . 2.557(5) n
Tb1 O14 . 2.938(4) ?
Tb2 O8 2 2.201(4) n
Tb2 O4 . 2.212(4) n
Tb2 O3 4_455 2.342(3) n
Tb2 O14 . 2.362(3) n
Tb2 O7 1_556 2.381(3) n
Tb2 O12 4_455 2.412(3) n
Tb2 O2 . 2.480(7) n
Tb2 Ru1 . 3.3599(5) ?
Tb3 O6 . 2.263(4) n
Tb3 O10 . 2.279(4) n
Tb3 O7 . 2.330(3) n
Tb3 O3 4_455 2.367(3) n
Tb3 O14 . 2.372(4) n
Tb3 O12 4_454 2.411(3) n
Tb3 O2 4_454 2.547(7) n
Tb3 O13 4_454 2.911(4) ?
Tb4 O4 . 2.212(4) n
Tb4 O8 . 2.228(4) n
Tb4 O9 1_556 2.335(3) n
Tb4 O13 3_455 2.340(3) n
Tb4 O5 3_455 2.401(3) n
Tb4 O11 . 2.420(3) n
Tb4 O1 3_455 2.472(5) n
Tb5a O6 . 2.268(4) y
Tb5a O10 4 2.304(3) y
Tb5a O8 2 2.321(3) y
Tb5a O4 4_554 2.382(3) y
Tb5a O12 . 2.468(3) y
Tb5a O5 2_554 2.483(3) y
Tb5a O9 2_554 2.556(3) y
Tb5b O12 . 2.197(6) y
Tb5b O6 . 2.239(4) y
Tb5b O8 2 2.286(4) y
Tb5b O10 4 2.330(4) y
Tb5b O4 4_554 2.405(4) y
Tb5b O5 2_554 2.774(5) y
Tb5b O9 2_554 2.812(5) y
Tb5b O14 . 3.019(6) y
Tb6a O6 . 2.323(4) y
Tb6a O4 4_554 2.325(4) y
Tb6a O10 4_554 2.334(3) y
Tb6a O8 2_554 2.352(3) y
Tb6a O11 2_554 2.465(3) y
Tb6a O7 . 2.486(3) y
Tb6a O3 . 2.517(3) y
Tb6b O4 4_554 2.208(5) y
Tb6b O10 4_554 2.214(5) y
Tb6b O11 2_554 2.235(6) y
Tb6b O6 . 2.434(5) y
Tb6b O8 2_554 2.459(5) y
Tb6b O3 . 2.736(6) y
Tb6b O7 . 2.872(6) y
Tb6b O13 2_554 2.993(6) y
Ru1 O14 . 1.907(4) n
Ru1 O13 . 1.924(3) n
Ru1 O2 . 1.939(2) n
Ru1 O1 . 1.948(2) n
Ru1 O12 . 1.962(3) n
Ru1 O11 . 1.985(3) n
Ru2 O3 . 1.926(3) n
Ru2 O5 . 1.930(3) n
Ru2 O9 . 1.941(3) n
Ru2 O2 1_554 1.943(2) n
Ru2 O1 . 1.949(2) n
Ru2 O7 . 1.970(3) n
